data_5000318
_chemical_formula_moiety 'C41 H90 O8 W2'
_chemical_formula_sum 'C41 H90 O8 W2'
_chemical_formula_weight 1078.84
_space_group_IT_number 14
_symmetry_cell_setting monoclinic
_symmetry_space_group_name_Hall '-P 2yab'
_symmetry_space_group_name_H-M 'P 1 21/a 1'
_cell_angle_alpha 90
_cell_angle_beta 112.312(6)
_cell_angle_gamma 90
_cell_formula_units_Z 4
_cell_length_a 19.156(2)
_cell_length_b 13.8038(14)
_cell_length_c 20.759(2)
_cell_measurement_reflns_used 148
_cell_measurement_temperature 105
_cell_measurement_theta_max 17.22
_cell_measurement_theta_min 10.37
_cell_volume 5078.3(10)
_diffrn_ambient_temperature 105
_diffrn_detector_area_resol_mean ?
_diffrn_measured_fraction_theta_full 0
_diffrn_measured_fraction_theta_max 1
_diffrn_measurement_device_type 'refurbished Picker diffractometer'
_diffrn_measurement_method '\q/2\q scans'
_diffrn_radiation_type 'Mo K\a'
_diffrn_radiation_wavelength 0.71069
_diffrn_reflns_av_R_equivalents 0.038
_diffrn_reflns_limit_h_max 22
_diffrn_reflns_limit_h_min -22
_diffrn_reflns_limit_k_max 16
_diffrn_reflns_limit_k_min 0
_diffrn_reflns_limit_l_max 24
_diffrn_reflns_limit_l_min -24
_diffrn_reflns_number 17943
_diffrn_reflns_theta_full 0
_diffrn_reflns_theta_max 25.0622
_diffrn_reflns_theta_min 3.13615
_diffrn_standards_decay_% -0.5
_diffrn_standards_interval_count 300
_diffrn_standards_number 4
_exptl_absorpt_coefficient_mu 4.5726
_exptl_absorpt_correction_T_max 0.327
_exptl_absorpt_correction_T_min 0.165
_exptl_absorpt_correction_type analytical
_exptl_absorpt_process_details Tompa
_exptl_crystal_colour black
_exptl_crystal_density_diffrn 1.411
_exptl_crystal_density_meas ?
_exptl_crystal_density_method 'not measured'
_exptl_crystal_description prism
_exptl_crystal_F_000 2192
_exptl_crystal_size_max .40
_exptl_crystal_size_mid .35
_exptl_crystal_size_min .30
_refine_diff_density_max 1.85
_refine_diff_density_min -1.71
_refine_ls_abs_structure_details none
_refine_ls_abs_structure_Flack ?
_refine_ls_extinction_coef 0.000000147(13)
_refine_ls_extinction_expression
;
Larson, A. C. (1967).  Acta Cryst. 23, p. 664.  Eq. (3)
;
_refine_ls_extinction_method Zachariasen
_refine_ls_goodness_of_fit_ref 0.8382
_refine_ls_hydrogen_treatment noref
_refine_ls_matrix_type full
_refine_ls_number_parameters 461
_refine_ls_number_reflns 8982
_refine_ls_R_factor_gt 0.0308
_refine_ls_shift/su_max 0.2203
_refine_ls_structure_factor_coef F
_refine_ls_weighting_details w^-1^=\s^2^(F)+(.07F)^2^
_refine_ls_weighting_scheme calc
_refine_ls_wR_factor_ref 0.0331
_reflns_number_gt 7142
_reflns_number_total 8982
_reflns_threshold_expression F>3.0\s(F)
_cod_original_sg_symbol_H-M 'P 21/a'
_cod_database_code 5000318

loop_
_symmetry_equiv_pos_as_xyz
x,y,z
1/2-x,1/2+y,-z
1/2+x,1/2-y,z
-x,-y,-z

loop_
_atom_site_label
_atom_site_type_symbol
_atom_site_fract_x
_atom_site_fract_y
_atom_site_fract_z
_atom_site_U_iso_or_equiv
_atom_site_adp_type
_atom_site_occupancy
_atom_site_disorder_group
_atom_site_disorder_assembly
W1 W 0.368693(12) 0.012691(15) 0.734344(11) 0.01610(8) Uani 1 0 .
W2 W 0.402357(13) 0.194704(14) 0.774014(11) 0.01905(9) Uani 1 0 .
C3 C 0.3335(3) 0.0974(4) 0.8009(3) 0.0212(18) Uani 1 0 .
O4 O 0.4109(2) 0.1229(2) 0.69030(17) 0.0210(13) Uani 1 0 .
C5 C 0.4681(3) 0.1217(4) 0.6605(3) 0.0226(19) Uani 1 0 .
C6 C 0.4373(3) 0.1530(4) 0.5848(3) 0.028(2) Uani 1 0 .
C7 C 0.3739(4) 0.0844(5) 0.5413(3) 0.043(3) Uani 1 0 .
C8 C 0.4084(4) 0.2563(5) 0.5780(4) 0.049(3) Uani 1 0 .
C9 C 0.5009(4) 0.1481(5) 0.5579(3) 0.043(3) Uani 1 0 .
O10 O 0.46224(19) 0.0636(3) 0.81756(17) 0.0198(13) Uani 1 0 .
C11 C 0.5401(3) 0.0402(4) 0.8337(3) 0.025(2) Uani 1 0 .
C12 C 0.5760(3) 0.0014(4) 0.9078(3) 0.033(2) Uani 1 0 .
C13 C 0.5362(4) -0.0915(5) 0.9140(3) 0.049(3) Uani 1 0 .
C14 C 0.5697(4) 0.0757(5) 0.9597(3) 0.050(3) Uani 1 0 .
C15 C 0.6592(4) -0.0192(6) 0.9211(4) 0.059(3) Uani 1 0 .
O16 O 0.3431(2) -0.1020(3) 0.77336(18) 0.0244(14) Uani 1 0 .
C17 C 0.3035(4) -0.1117(5) 0.8186(3) 0.039(3) Uani 1 0 .
C18 C 0.2782(4) -0.2156(4) 0.8224(3) 0.034(2) Uani 1 0 .
C19 C 0.3444(5) -0.2797(7) 0.8491(6) 0.089(5) Uani 1 0 .
C20 C 0.2244(5) -0.2477(6) 0.7530(4) 0.062(4) Uani 1 0 .
C21 C 0.2361(6) -0.2151(6) 0.8720(5) 0.071(4) Uani 1 0 .
O22 O 0.4365(2) -0.0725(2) 0.71095(18) 0.0206(13) Uani 1 0 .
C23 C 0.4593(3) -0.1700(4) 0.7279(3) 0.028(2) Uani 1 0 .
C24 C 0.4446(3) -0.2302(4) 0.6623(3) 0.030(2) Uani 1 0 .
C25 C 0.4896(5) -0.1898(5) 0.6212(4) 0.046(3) Uani 1 0 .
C26 C 0.4713(4) -0.3333(5) 0.6857(4) 0.044(3) Uani 1 0 .
C27 C 0.3599(4) -0.2292(5) 0.6179(4) 0.048(3) Uani 1 0 .
O28 O 0.2780(2) 0.0268(3) 0.66099(19) 0.0243(14) Uani 1 0 .
C29 C 0.2153(3) 0.0869(4) 0.6254(3) 0.026(2) Uani 1 0 .
C30 C 0.1528(3) 0.0297(4) 0.5699(3) 0.027(2) Uani 1 0 .
C31 C 0.1778(4) -0.0028(4) 0.5124(3) 0.036(2) Uani 1 0 .
C32 C 0.0868(4) 0.0989(5) 0.5406(4) 0.048(3) Uani 1 0 .
C33 C 0.1313(4) -0.0580(5) 0.6034(3) 0.042(3) Uani 1 0 .
O34 O 0.3244(2) 0.2665(3) 0.71253(19) 0.0291(15) Uani 1 0 .
C35 C 0.2688(3) 0.3306(4) 0.7197(3) 0.031(2) Uani 1 0 .
C36 C 0.2499(3) 0.4137(4) 0.6684(3) 0.029(2) Uani 1 0 .
C37 C 0.2163(3) 0.3757(5) 0.5937(3) 0.037(2) Uani 1 0 .
C38 C 0.3200(4) 0.4733(5) 0.6799(4) 0.051(3) Uani 1 0 .
C39 C 0.1915(4) 0.4746(5) 0.6839(4) 0.047(3) Uani 1 0 .
O40 O 0.5005(2) 0.2484(3) 0.7885(2) 0.0292(15) Uani 1 0 .
C41 C 0.5652(6) 0.2863(7) 0.8512(5) 0.029(2) Uiso 0.6214 0 .
C42 C 0.5971(4) 0.3731(5) 0.8274(4) 0.047(3) Uani 1 0 .
C43 C 0.6640(6) 0.4106(7) 0.8951(5) 0.038(2) Uiso 0.752 0 .
C44 C 0.5325(8) 0.4617(10) 0.8186(7) 0.043(3) Uiso 0.5104 0 .
C45 C 0.5850(15) 0.4033(19) 0.7541(12) 0.039(5) Uiso 0.33 0 .
O46 O 0.4099(2) 0.2699(3) 0.85415(18) 0.0257(14) Uani 1 0 .
C47 C 0.3739(3) 0.2600(4) 0.9024(3) 0.027(2) Uani 1 0 .
C48 C 0.3887(4) 0.3493(4) 0.9516(3) 0.029(2) Uani 1 0 .
C49 C 0.3437(4) 0.3310(5) 0.9977(3) 0.039(3) Uani 1 0 .
C50 C 0.3617(4) 0.4419(4) 0.9093(3) 0.036(2) Uani 1 0 .
C51 C 0.4722(4) 0.3567(5) 0.9959(3) 0.039(3) Uani 1 0 .
C52 C 0.5351(9) 0.3192(11) 0.8396(8) 0.027(3) Uiso 0.3786 0 .
C53 C 0.6528(10) 0.2776(12) 0.8188(9) 0.046(4) Uiso 0.4172 0 .
C54 C 0.6175(10) 0.3666(12) 0.7701(8) 0.033(4) Uiso 0.403 0 .
C55 C 0.566(2) 0.432(3) 0.7633(18) 0.063(10) Uiso 0.2744 0 .
C56 C 0.6426(16) 0.441(2) 0.8776(14) 0.053(7) Uiso 0.3129 0 .
H1 H 0.2814 0.1123 0.7851 0.0341 Uiso 1 0 .
H2 H 0.3511 0.0776 0.8484 0.0341 Uiso 1 0 .
H3 H 0.5076 0.1647 0.6864 0.0348 Uiso 1 0 .
H4 H 0.4874 0.058 0.6635 0.0348 Uiso 1 0 .
H5 H 0.3333 0.0886 0.5568 0.0558 Uiso 1 0 .
H6 H 0.3565 0.1034 0.4935 0.0558 Uiso 1 0 .
H7 H 0.3924 0.0204 0.5461 0.0558 Uiso 1 0 .
H8 H 0.4481 0.2979 0.6045 0.0609 Uiso 1 0 .
H9 H 0.3899 0.2749 0.5304 0.0609 Uiso 1 0 .
H10 H 0.3686 0.2595 0.5947 0.0609 Uiso 1 0 .
H11 H 0.5191 0.0834 0.562 0.0563 Uiso 1 0 .
H12 H 0.4826 0.1675 0.5106 0.0563 Uiso 1 0 .
H13 H 0.5406 0.1899 0.5848 0.0563 Uiso 1 0 .
H14 H 0.5433 -0.0078 0.8022 0.0388 Uiso 1 0 .
H15 H 0.5663 0.0966 0.8297 0.0388 Uiso 1 0 .
H16 H 0.4844 -0.0777 0.9045 0.0606 Uiso 1 0 .
H17 H 0.5395 -0.1376 0.8815 0.0606 Uiso 1 0 .
H18 H 0.5591 -0.1164 0.9599 0.0606 Uiso 1 0 .
H19 H 0.5936 0.0517 1.0057 0.0629 Uiso 1 0 .
H20 H 0.5923 0.1345 0.9548 0.0629 Uiso 1 0 .
H21 H 0.5174 0.0869 0.9507 0.0629 Uiso 1 0 .
H22 H 0.6833 -0.046 0.9669 0.0705 Uiso 1 0 .
H23 H 0.6622 -0.0645 0.888 0.0705 Uiso 1 0 .
H24 H 0.6836 0.039 0.9181 0.0705 Uiso 1 0 .
H25 H 0.3355 -0.0918 0.864 0.0512 Uiso 1 0 .
H26 H 0.26 -0.0714 0.8022 0.0512 Uiso 1 0 .
H27 H 0.3286 -0.3442 0.8535 0.1006 Uiso 1 0 .
H28 H 0.3694 -0.2807 0.8168 0.1006 Uiso 1 0 .
H29 H 0.3784 -0.2577 0.8927 0.1006 Uiso 1 0 .
H30 H 0.1833 -0.2046 0.7363 0.0742 Uiso 1 0 .
H31 H 0.2499 -0.249 0.7211 0.0742 Uiso 1 0 .
H32 H 0.2071 -0.3113 0.7565 0.0742 Uiso 1 0 .
H33 H 0.2684 -0.1933 0.9167 0.0805 Uiso 1 0 .
H34 H 0.1934 -0.1733 0.8544 0.0805 Uiso 1 0 .
H35 H 0.219 -0.2791 0.8759 0.0805 Uiso 1 0 .
H36 H 0.5118 -0.1712 0.7559 0.0405 Uiso 1 0 .
H37 H 0.432 -0.1969 0.7534 0.0405 Uiso 1 0 .
H38 H 0.5416 -0.1894 0.6502 0.06 Uiso 1 0 .
H39 H 0.4814 -0.2292 0.5817 0.06 Uiso 1 0 .
H40 H 0.4733 -0.1255 0.6068 0.06 Uiso 1 0 .
H41 H 0.445 -0.3578 0.7127 0.0572 Uiso 1 0 .
H42 H 0.4619 -0.373 0.6459 0.0572 Uiso 1 0 .
H43 H 0.524 -0.3323 0.7128 0.0572 Uiso 1 0 .
H44 H 0.3443 -0.1644 0.604 0.0609 Uiso 1 0 .
H45 H 0.3504 -0.268 0.5775 0.0609 Uiso 1 0 .
H46 H 0.333 -0.254 0.6441 0.0609 Uiso 1 0 .
H47 H 0.1959 0.1128 0.6579 0.0393 Uiso 1 0 .
H48 H 0.2307 0.1388 0.6037 0.0393 Uiso 1 0 .
H49 H 0.1372 -0.0345 0.4771 0.0486 Uiso 1 0 .
H50 H 0.1931 0.0519 0.4934 0.0486 Uiso 1 0 .
H51 H 0.2191 -0.0465 0.531 0.0486 Uiso 1 0 .
H52 H 0.0731 0.1213 0.5773 0.0599 Uiso 1 0 .
H53 H 0.1019 0.1524 0.5199 0.0599 Uiso 1 0 .
H54 H 0.0458 0.0666 0.5068 0.0599 Uiso 1 0 .
H55 H 0.1158 -0.0369 0.639 0.0547 Uiso 1 0 .
H56 H 0.0912 -0.0918 0.5687 0.0547 Uiso 1 0 .
H57 H 0.1738 -0.0995 0.6219 0.0547 Uiso 1 0 .
H58 H 0.2238 0.2943 0.7118 0.0443 Uiso 1 0 .
H59 H 0.2871 0.3558 0.7655 0.0443 Uiso 1 0 .
H60 H 0.1719 0.3394 0.5875 0.0505 Uiso 1 0 .
H61 H 0.2037 0.4287 0.5623 0.0505 Uiso 1 0 .
H62 H 0.2519 0.3354 0.5852 0.0505 Uiso 1 0 .
H63 H 0.3565 0.4345 0.6711 0.063 Uiso 1 0 .
H64 H 0.3077 0.5277 0.6502 0.063 Uiso 1 0 .
H65 H 0.3409 0.4946 0.7274 0.063 Uiso 1 0 .
H66 H 0.2133 0.4982 0.7303 0.0596 Uiso 1 0 .
H67 H 0.1776 0.5284 0.6526 0.0596 Uiso 1 0 .
H68 H 0.1488 0.4367 0.6781 0.0596 Uiso 1 0 .
H69 H 0.3211 0.2537 0.8775 0.0397 Uiso 1 0 .
H70 H 0.3927 0.2036 0.9298 0.0397 Uiso 1 0 .
H71 H 0.3509 0.3837 1.0292 0.0518 Uiso 1 0 .
H72 H 0.2916 0.3255 0.9693 0.0518 Uiso 1 0 .
H73 H 0.3605 0.2728 1.0234 0.0518 Uiso 1 0 .
H74 H 0.3701 0.4957 0.94 0.0492 Uiso 1 0 .
H75 H 0.3895 0.4514 0.8801 0.0492 Uiso 1 0 .
H76 H 0.3097 0.437 0.8815 0.0492 Uiso 1 0 .
H77 H 0.4891 0.298 1.0206 0.0523 Uiso 1 0 .
H78 H 0.4993 0.3682 0.9665 0.0523 Uiso 1 0 .
H79 H 0.4805 0.4087 1.0277 0.0523 Uiso 1 0 .

loop_
_atom_type_symbol
_atom_type_description
_atom_type_scat_dispersion_real
_atom_type_scat_dispersion_imag
_atom_type_scat_source
W W -1.421 6.872 'International Tables Vol. IV (1974) Table 2.2B'
O O 0.008 0.006 'International Tables Vol. IV (1974) Table 2.2B'
C C 0.002 0.002 'International Tables Vol. IV (1974) Table 2.2B'
H H 0 0 'International Tables Vol. IV (1974) Table 2.2B'
